data_2230484
loop_
_publ_author_name
'Gao, Zhu-Qing'
'Lv, Dong-Yu'
'Gu, Jin-Zhong'
'Li, Hong-Jin'

_publ_section_title
;
 Poly[[triaqua(\m~3~-4-oxidopyridine-2,6-dicarboxylato)holmium(III)]
 monohydrate]
;
_journal_coeditor_code SJ5136
_journal_issue 6
_journal_name_full 'Acta Crystallographica Section E'
_journal_page_first m740
_journal_paper_doi 10.1107/S1600536811016953
_journal_volume 67
_journal_year 2011
_chemical_formula_iupac '[Ho (C7 H2 N O5) (H2 O)3], H2 O'
_chemical_formula_moiety 'C7 H8 Ho N O8, H2 O'
_chemical_formula_sum 'C7 H10 Ho N O9'
_chemical_formula_weight 417.09
_chemical_name_systematic
;
Poly[[triaqua(\m~3~-4-oxidopyridine-2,6-dicarboxylato)holmium(III)] monohydrate]
;
_space_group_IT_number 14
_symmetry_cell_setting monoclinic
_symmetry_space_group_name_Hall '-P 2yn'
_symmetry_space_group_name_H-M 'P 1 21/n 1'
_atom_sites_solution_hydrogens geom
_atom_sites_solution_primary direct
_atom_sites_solution_secondary difmap
_audit_creation_method SHELXL-97
_cell_angle_alpha 90.00
_cell_angle_beta 105.386(5)
_cell_angle_gamma 90.00
_cell_formula_units_Z 4
_cell_length_a 9.879(5)
_cell_length_b 7.557(4)
_cell_length_c 15.386(8)
_cell_measurement_reflns_used 2292
_cell_measurement_temperature 296(2)
_cell_measurement_theta_max 28.23
_cell_measurement_theta_min 2.21
_cell_volume 1107.5(10)
_computing_cell_refinement 'SAINT (Bruker, 2004)'
_computing_data_collection 'APEX2 (Bruker, 2004)'
_computing_data_reduction 'SAINT (Bruker, 2004)'
_computing_molecular_graphics 'SHELXTL (Sheldrick, 2008)'
_computing_publication_material 'SHELXTL (Sheldrick, 2008)'
_computing_structure_refinement 'SHELXL97 (Sheldrick, 2008)'
_computing_structure_solution 'SHELXS97 (Sheldrick, 2008)'
_diffrn_ambient_temperature 296(2)
_diffrn_measured_fraction_theta_full 0.975
_diffrn_measured_fraction_theta_max 0.975
_diffrn_measurement_device_type 'Bruker APEXII CCD'
_diffrn_measurement_method '\f and \w'
_diffrn_radiation_monochromator graphite
_diffrn_radiation_source 'fine-focus sealed tube'
_diffrn_radiation_type MoK\a
_diffrn_radiation_wavelength 0.71073
_diffrn_reflns_av_R_equivalents 0.0252
_diffrn_reflns_av_sigmaI/netI 0.0326
_diffrn_reflns_limit_h_max 7
_diffrn_reflns_limit_h_min -11
_diffrn_reflns_limit_k_max 9
_diffrn_reflns_limit_k_min -8
_diffrn_reflns_limit_l_max 17
_diffrn_reflns_limit_l_min -16
_diffrn_reflns_number 4776
_diffrn_reflns_theta_full 25.50
_diffrn_reflns_theta_max 25.50
_diffrn_reflns_theta_min 2.21
_diffrn_standards_number 0
_exptl_absorpt_coefficient_mu 7.187
_exptl_absorpt_correction_T_max 0.2566
_exptl_absorpt_correction_T_min 0.2070
_exptl_absorpt_correction_type multi-scan
_exptl_absorpt_process_details '(SADABS; Bruker, 2004)'
_exptl_crystal_colour colorless
_exptl_crystal_density_diffrn 2.502
_exptl_crystal_density_method 'not measured'
_exptl_crystal_description block
_exptl_crystal_F_000 792
_exptl_crystal_size_max 0.32
_exptl_crystal_size_mid 0.29
_exptl_crystal_size_min 0.26
_refine_diff_density_max 0.710
_refine_diff_density_min -0.543
_refine_ls_extinction_coef 0.0119(3)
_refine_ls_extinction_expression Fc^*^=kFc[1+0.001xFc^2^\l^3^/sin(2\q)]^-1/4^
_refine_ls_extinction_method 'SHELXL97 (Sheldrick, 2008)'
_refine_ls_goodness_of_fit_ref 1.022
_refine_ls_hydrogen_treatment mixed
_refine_ls_matrix_type full
_refine_ls_number_parameters 196
_refine_ls_number_reflns 2003
_refine_ls_number_restraints 12
_refine_ls_restrained_S_all 1.019
_refine_ls_R_factor_all 0.0268
_refine_ls_R_factor_gt 0.0208
_refine_ls_shift/su_max 0.002
_refine_ls_shift/su_mean 0.000
_refine_ls_structure_factor_coef Fsqd
_refine_ls_weighting_details 'calc w=1/[\s^2^(Fo^2^)+(0.0176P)^2^] where P=(Fo^2^+2Fc^2^)/3'
_refine_ls_weighting_scheme calc
_refine_ls_wR_factor_gt 0.0442
_refine_ls_wR_factor_ref 0.0467
_reflns_number_gt 1646
_reflns_number_total 2003
_reflns_threshold_expression I>2\s(I)
_cod_data_source_file sj5136.cif
_cod_data_source_block I
_cod_original_cell_volume 1107.5(9)
_cod_original_sg_symbol_Hall '-P 2y/n'
_cod_original_sg_symbol_H-M 'P 21/n'
_cod_database_code 2230484
_cod_database_fobs_code 2230484

loop_
_symmetry_equiv_pos_as_xyz
'x, y, z'
'-x+1/2, y+1/2, -z+1/2'
'-x, -y, -z'
'x-1/2, -y-1/2, z-1/2'

loop_
_atom_site_type_symbol
_atom_site_label
_atom_site_fract_x
_atom_site_fract_y
_atom_site_fract_z
_atom_site_U_iso_or_equiv
_atom_site_adp_type
_atom_site_calc_flag
_atom_site_refinement_flags
_atom_site_occupancy
_atom_site_symmetry_multiplicity
_atom_site_disorder_assembly
_atom_site_disorder_group
Ho Ho1 0.501337(17) 0.82185(2) 0.747304(11) 0.01332(10) Uani d . 1 1 . .
C C1 0.7829(4) 0.5891(5) 0.8379(3) 0.0184(9) Uani d . 1 1 . .
C C2 0.7250(4) 0.6133(5) 0.9175(3) 0.0158(9) Uani d . 1 1 . .
C C3 0.7940(4) 0.5582(5) 1.0018(3) 0.0172(9) Uani d . 1 1 . .
H H3 0.8780 0.4963 1.0112 0.021 Uiso calc R 1 1 . .
C C4 0.7379(4) 0.5951(5) 1.0743(2) 0.0163(9) Uani d . 1 1 . .
C C5 0.6087(4) 0.6828(5) 1.0537(3) 0.0193(9) Uani d . 1 1 . .
H H5 0.5652 0.7073 1.0991 0.023 Uiso calc R 1 1 . .
C C6 0.5460(4) 0.7328(5) 0.9665(3) 0.0157(9) Uani d . 1 1 . .
C C7 0.4083(4) 0.8304(5) 0.9374(3) 0.0162(9) Uani d . 1 1 . .
H H1W 0.613(6) 1.087(8) 0.8854(11) 0.08(2) Uiso d D 1 1 . .
H H2W 0.661(5) 1.128(7) 0.806(3) 0.08(2) Uiso d D 1 1 . .
H H3W 0.332(5) 0.547(8) 0.7874(18) 0.09(2) Uiso d D 1 1 . .
H H4W 0.313(4) 0.523(6) 0.6913(15) 0.040(15) Uiso d D 1 1 . .
H H5W 0.484(6) 0.5513(17) 0.606(4) 0.08(2) Uiso d D 1 1 . .
H H6W 0.524(8) 0.714(7) 0.569(3) 0.12(3) Uiso d D 1 1 . .
H H7W 0.1510(15) 0.841(6) 0.945(3) 0.057(19) Uiso d D 1 1 . .
H H8W 0.032(5) 0.745(8) 0.888(4) 0.16(4) Uiso d D 1 1 . .
N N1 0.6032(3) 0.7004(4) 0.8981(2) 0.0151(7) Uani d . 1 1 . .
O O1 0.7200(3) 0.6723(4) 0.76661(19) 0.0274(8) Uani d . 1 1 . .
O O2 0.8899(3) 0.4962(4) 0.84514(18) 0.0234(7) Uani d . 1 1 . .
O O3 0.3689(3) 0.8732(4) 0.85503(18) 0.0201(6) Uani d . 1 1 . .
O O4 0.3418(3) 0.8625(4) 0.99379(18) 0.0249(7) Uani d . 1 1 . .
O O5 0.8051(3) 0.5493(4) 1.15748(17) 0.0200(6) Uani d . 1 1 . .
O O6 0.6030(3) 1.0722(4) 0.8286(2) 0.0315(8) Uani d D 1 1 . .
O O7 0.3636(3) 0.5656(4) 0.7411(2) 0.0295(8) Uani d D 1 1 . .
O O8 0.4963(4) 0.6642(4) 0.6113(2) 0.0255(7) Uani d D 1 1 . .
O O9 0.0620(4) 0.8221(4) 0.9302(3) 0.0392(9) Uani d D 1 1 . .

loop_
_atom_site_aniso_label
_atom_site_aniso_U_11
_atom_site_aniso_U_22
_atom_site_aniso_U_33
_atom_site_aniso_U_12
_atom_site_aniso_U_13
_atom_site_aniso_U_23
Ho1 0.01235(13) 0.01734(13) 0.01046(14) 0.00009(7) 0.00339(8) 0.00057(8)
C1 0.016(2) 0.024(2) 0.014(2) 0.0019(17) 0.0032(17) -0.0012(17)
C2 0.015(2) 0.018(2) 0.014(2) 0.0028(16) 0.0033(17) -0.0011(17)
C3 0.016(2) 0.018(2) 0.017(2) 0.0040(16) 0.0039(17) 0.0012(16)
C4 0.017(2) 0.019(2) 0.013(2) -0.0047(16) 0.0028(17) 0.0022(17)
C5 0.019(2) 0.022(2) 0.019(2) -0.0011(16) 0.0079(18) 0.0022(17)
C6 0.016(2) 0.017(2) 0.014(2) 0.0005(16) 0.0049(17) 0.0004(16)
C7 0.016(2) 0.015(2) 0.018(2) -0.0025(15) 0.0059(18) -0.0032(16)
N1 0.0145(18) 0.0198(19) 0.0126(18) 0.0011(13) 0.0063(14) 0.0005(13)
O1 0.0270(17) 0.044(2) 0.0138(16) 0.0158(14) 0.0108(14) 0.0074(13)
O2 0.0244(17) 0.0273(18) 0.0196(16) 0.0151(13) 0.0076(13) 0.0013(13)
O3 0.0150(15) 0.0300(17) 0.0150(16) 0.0057(12) 0.0033(12) 0.0029(12)
O4 0.0211(16) 0.0410(19) 0.0151(16) 0.0065(13) 0.0092(13) 0.0003(13)
O5 0.0158(15) 0.0295(17) 0.0124(15) -0.0036(12) -0.0005(12) 0.0065(12)
O6 0.036(2) 0.041(2) 0.021(2) -0.0177(15) 0.0143(16) -0.0087(15)
O7 0.0341(19) 0.036(2) 0.0202(18) -0.0165(14) 0.0105(16) -0.0040(15)
O8 0.036(2) 0.0232(19) 0.0186(18) -0.0012(14) 0.0098(15) -0.0031(13)
O9 0.027(2) 0.029(2) 0.059(3) -0.0001(15) 0.0072(19) 0.0033(18)

loop_
_atom_type_symbol
_atom_type_description
_atom_type_scat_dispersion_real
_atom_type_scat_dispersion_imag
_atom_type_scat_source
C C 0.0033 0.0016 'International Tables Vol C Tables 4.2.6.8 and 6.1.1.4'
H H 0.0000 0.0000 'International Tables Vol C Tables 4.2.6.8 and 6.1.1.4'
N N 0.0061 0.0033 'International Tables Vol C Tables 4.2.6.8 and 6.1.1.4'
O O 0.0106 0.0060 'International Tables Vol C Tables 4.2.6.8 and 6.1.1.4'
Ho Ho -0.2175 4.6783 'International Tables Vol C Tables 4.2.6.8 and 6.1.1.4'

loop_
_geom_angle_atom_site_label_1
_geom_angle_atom_site_label_2
_geom_angle_atom_site_label_3
_geom_angle_site_symmetry_1
_geom_angle_site_symmetry_3
_geom_angle
_geom_angle_publ_flag
O5 Ho1 O6 4_575 . 98.86(11) ?
O5 Ho1 O7 4_575 . 86.39(12) ?
O6 Ho1 O7 . . 147.96(12) ?
O5 Ho1 O1 4_575 . 150.97(10) ?
O6 Ho1 O1 . . 94.04(12) ?
O7 Ho1 O1 . . 96.31(12) ?
O5 Ho1 O2 4_575 2_656 81.27(10) ?
O6 Ho1 O2 . 2_656 71.09(11) ?
O7 Ho1 O2 . 2_656 140.78(10) ?
O1 Ho1 O2 . 2_656 78.49(10) ?
O5 Ho1 O8 4_575 . 82.29(11) ?
O6 Ho1 O8 . . 140.74(12) ?
O7 Ho1 O8 . . 71.19(12) ?
O1 Ho1 O8 . . 71.43(11) ?
O2 Ho1 O8 2_656 . 70.33(11) ?
O5 Ho1 O3 4_575 . 79.50(10) ?
O6 Ho1 O3 . . 74.68(11) ?
O7 Ho1 O3 . . 75.28(11) ?
O1 Ho1 O3 . . 129.20(9) ?
O2 Ho1 O3 2_656 . 137.27(9) ?
O8 Ho1 O3 . . 142.60(11) ?
O5 Ho1 N1 4_575 . 143.51(10) ?
O6 Ho1 N1 . . 77.69(12) ?
O7 Ho1 N1 . . 79.53(11) ?
O1 Ho1 N1 . . 64.77(10) ?
O2 Ho1 N1 2_656 . 129.28(10) ?
O8 Ho1 N1 . . 123.29(11) ?
O3 Ho1 N1 . . 64.44(10) ?
O2 C1 O1 . . 124.2(4) ?
O2 C1 C2 . . 119.7(3) ?
O1 C1 C2 . . 116.1(3) ?
N1 C2 C3 . . 123.9(4) ?
N1 C2 C1 . . 113.4(3) ?
C3 C2 C1 . . 122.7(3) ?
C2 C3 C4 . . 119.7(4) ?
C2 C3 H3 . . 120.2 ?
C4 C3 H3 . . 120.2 ?
O5 C4 C5 . . 122.5(4) ?
O5 C4 C3 . . 121.1(4) ?
C5 C4 C3 . . 116.5(4) ?
C6 C5 C4 . . 119.9(4) ?
C6 C5 H5 . . 120.0 ?
C4 C5 H5 . . 120.0 ?
N1 C6 C5 . . 122.8(4) ?
N1 C6 C7 . . 113.0(3) ?
C5 C6 C7 . . 124.2(4) ?
O4 C7 O3 . . 124.8(4) ?
O4 C7 C6 . . 119.4(4) ?
O3 C7 C6 . . 115.8(3) ?
C2 N1 C6 . . 117.2(3) ?
C2 N1 Ho1 . . 121.0(3) ?
C6 N1 Ho1 . . 121.4(2) ?
C1 O1 Ho1 . . 124.0(2) ?
C1 O2 Ho1 . 2_646 139.4(3) ?
C7 O3 Ho1 . . 124.8(2) ?
C4 O5 Ho1 . 4_676 127.1(2) ?
Ho1 O6 H1W . . 124(3) ?
Ho1 O6 H2W . . 115(3) ?
H1W O6 H2W . . 116(2) ?
Ho1 O7 H3W . . 116(3) ?
Ho1 O7 H4W . . 123(3) ?
H3W O7 H4W . . 114.8(19) ?
Ho1 O8 H5W . . 123(3) ?
Ho1 O8 H6W . . 120(4) ?
H5W O8 H6W . . 115.3(19) ?
H7W O9 H8W . . 116(2) ?

loop_
_geom_bond_atom_site_label_1
_geom_bond_atom_site_label_2
_geom_bond_site_symmetry_2
_geom_bond_distance
_geom_bond_publ_flag
Ho1 O5 4_575 2.279(3) ?
Ho1 O6 . 2.342(3) ?
Ho1 O7 . 2.354(3) ?
Ho1 O1 . 2.386(3) ?
Ho1 O2 2_656 2.393(3) ?
Ho1 O8 . 2.397(3) ?
Ho1 O3 . 2.400(3) ?
Ho1 N1 . 2.450(3) ?
C1 O2 . 1.249(5) ?
C1 O1 . 1.275(5) ?
C1 C2 . 1.493(5) ?
C2 N1 . 1.334(5) ?
C2 C3 . 1.361(5) ?
C3 C4 . 1.399(5) ?
C3 H3 . 0.9300 ?
C4 O5 . 1.322(4) ?
C4 C5 . 1.398(5) ?
C5 C6 . 1.373(5) ?
C5 H5 . 0.9300 ?
C6 N1 . 1.341(5) ?
C6 C7 . 1.508(5) ?
C7 O4 . 1.243(5) ?
C7 O3 . 1.265(5) ?
O2 Ho1 2_646 2.393(3) ?
O5 Ho1 4_676 2.279(3) ?
O6 H1W . 0.860(10) ?
O6 H2W . 0.858(10) ?
O7 H3W . 0.865(10) ?
O7 H4W . 0.861(10) ?
O8 H5W . 0.862(10) ?
O8 H6W . 0.861(10) ?
O9 H7W . 0.860(10) ?
O9 H8W . 0.861(10) ?

loop_
_geom_hbond_atom_site_label_D
_geom_hbond_atom_site_label_H
_geom_hbond_atom_site_label_A
_geom_hbond_site_symmetry_A
_geom_hbond_distance_DH
_geom_hbond_distance_HA
_geom_hbond_distance_DA
_geom_hbond_angle_DHA
O9 H8W O2 1_455 0.861(10) 2.33(4) 3.080(5) 145(6)
O9 H7W O4 . 0.860(10) 1.842(14) 2.693(5) 170(5)
O8 H6W O9 4_675 0.861(10) 2.28(3) 3.026(5) 145(5)
O8 H5W O9 2_546 0.862(10) 1.841(17) 2.689(5) 168(5)
O7 H4W O3 2_546 0.861(10) 2.08(3) 2.788(4) 139(4)
O7 H3W O5 3_667 0.865(10) 1.92(3) 2.711(4) 152(4)
O6 H2W O1 2_656 0.858(10) 1.85(2) 2.671(4) 159(5)
O6 H1W O4 3_677 0.860(10) 1.834(14) 2.687(4) 171(5)

loop_
_geom_torsion_atom_site_label_1
_geom_torsion_atom_site_label_2
_geom_torsion_atom_site_label_3
_geom_torsion_atom_site_label_4
_geom_torsion_site_symmetry_1
_geom_torsion_site_symmetry_2
_geom_torsion_site_symmetry_3
_geom_torsion_site_symmetry_4
_geom_torsion
_geom_torsion_publ_flag
O2 C1 C2 N1 . . . . -173.7(4) ?
O1 C1 C2 N1 . . . . 8.7(5) ?
O2 C1 C2 C3 . . . . 9.1(6) ?
O1 C1 C2 C3 . . . . -168.6(4) ?
N1 C2 C3 C4 . . . . -1.0(6) ?
C1 C2 C3 C4 . . . . 175.9(4) ?
C2 C3 C4 O5 . . . . -177.4(4) ?
C2 C3 C4 C5 . . . . 2.3(6) ?
O5 C4 C5 C6 . . . . 177.7(4) ?
C3 C4 C5 C6 . . . . -2.0(6) ?
C4 C5 C6 N1 . . . . 0.3(6) ?
C4 C5 C6 C7 . . . . -178.9(4) ?
N1 C6 C7 O4 . . . . 177.2(3) ?
C5 C6 C7 O4 . . . . -3.4(6) ?
N1 C6 C7 O3 . . . . -2.4(5) ?
C5 C6 C7 O3 . . . . 176.9(4) ?
C3 C2 N1 C6 . . . . -0.8(6) ?
C1 C2 N1 C6 . . . . -178.0(3) ?
C3 C2 N1 Ho1 . . . . 173.2(3) ?
C1 C2 N1 Ho1 . . . . -4.0(5) ?
C5 C6 N1 C2 . . . . 1.1(6) ?
C7 C6 N1 C2 . . . . -179.6(3) ?
C5 C6 N1 Ho1 . . . . -172.8(3) ?
C7 C6 N1 Ho1 . . . . 6.5(4) ?
O5 Ho1 N1 C2 4_575 . . . 171.0(3) ?
O6 Ho1 N1 C2 . . . . -100.7(3) ?
O7 Ho1 N1 C2 . . . . 101.9(3) ?
O1 Ho1 N1 C2 . . . . -0.2(3) ?
O2 Ho1 N1 C2 2_656 . . . -48.1(3) ?
O8 Ho1 N1 C2 . . . . 42.8(3) ?
O3 Ho1 N1 C2 . . . . -179.5(3) ?
O5 Ho1 N1 C6 4_575 . . . -15.3(4) ?
O6 Ho1 N1 C6 . . . . 72.9(3) ?
O7 Ho1 N1 C6 . . . . -84.4(3) ?
O1 Ho1 N1 C6 . . . . 173.5(3) ?
O2 Ho1 N1 C6 2_656 . . . 125.6(3) ?
O8 Ho1 N1 C6 . . . . -143.5(3) ?
O3 Ho1 N1 C6 . . . . -5.8(3) ?
O2 C1 O1 Ho1 . . . . 172.6(3) ?
C2 C1 O1 Ho1 . . . . -9.9(5) ?
O5 Ho1 O1 C1 4_575 . . . -163.5(3) ?
O6 Ho1 O1 C1 . . . . 80.1(3) ?
O7 Ho1 O1 C1 . . . . -69.5(3) ?
O2 Ho1 O1 C1 2_656 . . . 149.8(3) ?
O8 Ho1 O1 C1 . . . . -137.3(3) ?
O3 Ho1 O1 C1 . . . . 6.6(4) ?
N1 Ho1 O1 C1 . . . . 5.7(3) ?
O1 C1 O2 Ho1 . . . 2_646 -28.4(7) ?
C2 C1 O2 Ho1 . . . 2_646 154.1(3) ?
O4 C7 O3 Ho1 . . . . 177.4(3) ?
C6 C7 O3 Ho1 . . . . -3.0(5) ?
O5 Ho1 O3 C7 4_575 . . . 178.8(3) ?
O6 Ho1 O3 C7 . . . . -78.9(3) ?
O7 Ho1 O3 C7 . . . . 89.8(3) ?
O1 Ho1 O3 C7 . . . . 3.6(3) ?
O2 Ho1 O3 C7 2_656 . . . -116.6(3) ?
O8 Ho1 O3 C7 . . . . 116.6(3) ?
N1 Ho1 O3 C7 . . . . 4.5(3) ?
C5 C4 O5 Ho1 . . . 4_676 -106.4(4) ?
C3 C4 O5 Ho1 . . . 4_676 73.3(4) ?
